data_7250882
loop_
_publ_author_name
'Pavlov, Kirill G.'
'Grudova, Mariya R.'
'Kubasov, Alexey S.'
'Khrustalev, Victor N.'
'Kritchenkov, Ilia S.'
'Gomila, Rosa M.'
'Frontera, Antonio'
'Tskhovrebov, Alexander G.'

_publ_section_title
;
 Thiophenyl and benzothiophenyl gold isocyanide complexes: synthesis,
 structures, and aurophilic and gold-involving chalcogen bonding
 interactions
;
_journal_issue 43
_journal_name_full CrystEngComm
_journal_page_first 7021
_journal_page_last 7031
_journal_paper_doi 10.1039/D5CE00724K
_journal_volume 27
_journal_year 2025
_chemical_formula_moiety '0.5(C30 H28 Au2 N2)'
_chemical_formula_sum 'C15 H14 Au N'
_chemical_formula_weight 405.24
_space_group_crystal_system monoclinic
_space_group_IT_number 14
_space_group_name_Hall '-P 2ybc'
_space_group_name_H-M_alt 'P 1 21/c 1'
_atom_sites_solution_hydrogens geom
_atom_sites_solution_primary iterative
_audit_creation_date 2025-04-22
_audit_creation_method
;
Olex2 1.5
(compiled 2025.04.05 svn.rf049d14d for OlexSys, GUI svn.r7205)
;
_audit_update_record
;
2025-04-22 deposited with the CCDC.	2025-09-22 downloaded from the CCDC.
;
_cell_angle_alpha 90
_cell_angle_beta 110.1320(10)
_cell_angle_gamma 90
_cell_formula_units_Z 8
_cell_length_a 11.3366(4)
_cell_length_b 18.9708(7)
_cell_length_c 12.8686(4)
_cell_measurement_reflns_used 9988
_cell_measurement_temperature 100
_cell_measurement_theta_max 25.777
_cell_measurement_theta_min 2.332
_cell_volume 2598.48(16)
_computing_cell_refinement 'SAINT V8.40A (Bruker, 2019)'
_computing_data_reduction 'SAINT V8.40A (Bruker, 2019)'
_computing_molecular_graphics 'Olex2 1.5 (Dolomanov et al., 2009)'
_computing_publication_material 'Olex2 1.5 (Dolomanov et al., 2009)'
_computing_structure_refinement 'SHELXL 2018/3 (Sheldrick, 2015)'
_computing_structure_solution 'SHELXT 2014/5 (Sheldrick, 2014)'
_diffrn_ambient_temperature 100.00
_diffrn_measured_fraction_theta_full 0.999
_diffrn_measured_fraction_theta_max 0.997
_diffrn_measurement_device_type 'Bruker SMART APEX II'
_diffrn_measurement_method '\f and \w scans'
_diffrn_radiation_type MoK\a
_diffrn_radiation_wavelength 0.71073
_diffrn_reflns_av_R_equivalents 0.0359
_diffrn_reflns_av_unetI/netI 0.0322
_diffrn_reflns_Laue_measured_fraction_full 0.999
_diffrn_reflns_Laue_measured_fraction_max 0.997
_diffrn_reflns_limit_h_max 13
_diffrn_reflns_limit_h_min -12
_diffrn_reflns_limit_k_max 23
_diffrn_reflns_limit_k_min -23
_diffrn_reflns_limit_l_max 13
_diffrn_reflns_limit_l_min -15
_diffrn_reflns_number 18876
_diffrn_reflns_point_group_measured_fraction_full 0.999
_diffrn_reflns_point_group_measured_fraction_max 0.997
_diffrn_reflns_theta_full 25.242
_diffrn_reflns_theta_max 25.777
_diffrn_reflns_theta_min 1.913
_exptl_absorpt_coefficient_mu 11.299
_exptl_absorpt_correction_T_max 0.7453
_exptl_absorpt_correction_T_min 0.3323
_exptl_absorpt_correction_type multi-scan
_exptl_absorpt_process_details
;
SADABS-2016/2 (Bruker,2016/2) was used for absorption correction.
wR2(int) was 0.1239 before and 0.0499 after correction.
The Ratio of minimum to maximum transmission is 0.4459.
The \l/2 correction factor is Not present.
;
_exptl_crystal_colour colourless
_exptl_crystal_colour_primary colourless
_exptl_crystal_density_diffrn 2.072
_exptl_crystal_description block
_exptl_crystal_F_000 1520
_exptl_crystal_size_max 0.2
_exptl_crystal_size_mid 0.1
_exptl_crystal_size_min 0.07
_refine_diff_density_max 0.729
_refine_diff_density_min -0.777
_refine_diff_density_rms 0.110
_refine_ls_extinction_method none
_refine_ls_goodness_of_fit_ref 1.047
_refine_ls_hydrogen_treatment constr
_refine_ls_matrix_type full
_refine_ls_number_parameters 311
_refine_ls_number_reflns 4966
_refine_ls_number_restraints 0
_refine_ls_restrained_S_all 1.047
_refine_ls_R_factor_all 0.0219
_refine_ls_R_factor_gt 0.0187
_refine_ls_shift/su_max 0.003
_refine_ls_shift/su_mean 0.000
_refine_ls_structure_factor_coef Fsqd
_refine_ls_weighting_details 'w=1/[\s^2^(Fo^2^)+(0.0094P)^2^+1.7534P] where P=(Fo^2^+2Fc^2^)/3'
_refine_ls_weighting_scheme calc
_refine_ls_wR_factor_gt 0.0418
_refine_ls_wR_factor_ref 0.0429
_reflns_Friedel_coverage 0.000
_reflns_number_gt 4562
_reflns_number_total 4966
_reflns_threshold_expression 'I > 2\s(I)'
_cod_data_source_file d5ce00724k2.cif
_cod_data_source_block mg-1_a
_cod_depositor_comments 'Adding full bibliography for 7250880--7250889.cif.'
_cod_database_code 7250882
_shelx_shelxl_version_number 2018/3
_shelx_space_group_comment
;
The symmetry employed for this shelxl refinement is uniquely defined
by the following loop, which should always be used as a source of
symmetry information in preference to the above space-group names.
They are only intended as comments.
;
_shelx_estimated_absorpt_t_max 0.505
_shelx_estimated_absorpt_t_min 0.211
_olex2_refinement_description
;
1.a Aromatic/amide H refined with riding coordinates:
 C4(H4), C5(H5), C6(H6), C11(H11), C12(H12), C13(H13), C14(H14), C15(H15),
 C19(H19), C20(H20), C21(H21), C26(H26), C27(H27), C28(H28), C29(H29), C30(H30)
1.b Idealised Me refined as rotating group:
 C8(H8A,H8B,H8C), C9(H9A,H9B,H9C), C23(H23A,H23B,H23C), C24(H24A,H24B,H24C)
;
_olex2_submission_special_instructions 'No special instructions were received'

loop_
_space_group_symop_operation_xyz
'x, y, z'
'-x, y+1/2, -z+1/2'
'-x, -y, -z'
'x, -y-1/2, z-1/2'

loop_
_atom_site_label
_atom_site_type_symbol
_atom_site_fract_x
_atom_site_fract_y
_atom_site_fract_z
_atom_site_U_iso_or_equiv
_atom_site_adp_type
_atom_site_occupancy
_atom_site_site_symmetry_order
_atom_site_calc_flag
_atom_site_refinement_flags_posn
_atom_site_refinement_flags_adp
_atom_site_refinement_flags_occupancy
_atom_site_disorder_assembly
_atom_site_disorder_group
Au1 Au 0.61558(2) 0.61312(2) 0.45137(2) 0.01681(4) Uani 1 1 d . . . . .
Au2 Au 0.78017(2) 0.65368(2) 0.30485(2) 0.01748(5) Uani 1 1 d . . . . .
N1 N 0.4155(3) 0.72365(15) 0.3166(2) 0.0191(6) Uani 1 1 d . . . . .
N2 N 0.6754(3) 0.51181(15) 0.1818(2) 0.0190(6) Uani 1 1 d . . . . .
C1 C 0.4884(3) 0.68216(19) 0.3652(3) 0.0206(8) Uani 1 1 d . . . . .
C2 C 0.3367(3) 0.77509(18) 0.2494(3) 0.0185(8) Uani 1 1 d . . . . .
C3 C 0.3825(4) 0.81064(18) 0.1767(3) 0.0219(8) Uani 1 1 d . . . . .
C4 C 0.3019(4) 0.8595(2) 0.1066(3) 0.0297(10) Uani 1 1 d . . . . .
H4 H 0.328197 0.884720 0.054572 0.036 Uiso 1 1 calc R U . . .
C5 C 0.1839(4) 0.8717(2) 0.1120(3) 0.0337(10) Uani 1 1 d . . . . .
H5 H 0.129382 0.904532 0.062668 0.040 Uiso 1 1 calc R U . . .
C6 C 0.1443(4) 0.8368(2) 0.1879(3) 0.0290(9) Uani 1 1 d . . . . .
H6 H 0.063722 0.846963 0.191446 0.035 Uiso 1 1 calc R U . . .
C7 C 0.2197(3) 0.78700(18) 0.2594(3) 0.0222(8) Uani 1 1 d . . . . .
C8 C 0.5135(4) 0.7986(2) 0.1756(3) 0.0297(9) Uani 1 1 d . . . . .
H8A H 0.574567 0.819476 0.242077 0.045 Uiso 1 1 calc R U . . .
H8B H 0.521856 0.820581 0.109640 0.045 Uiso 1 1 calc R U . . .
H8C H 0.529093 0.747827 0.174493 0.045 Uiso 1 1 calc R U . . .
C9 C 0.1776(4) 0.7487(2) 0.3430(4) 0.0320(10) Uani 1 1 d . . . . .
H9A H 0.161976 0.699083 0.321535 0.048 Uiso 1 1 calc R U . . .
H9B H 0.100231 0.770248 0.345831 0.048 Uiso 1 1 calc R U . . .
H9C H 0.243321 0.751857 0.416097 0.048 Uiso 1 1 calc R U . . .
C10 C 0.7421(3) 0.54351(18) 0.5476(3) 0.0174(7) Uani 1 1 d . . . . .
C11 C 0.7047(4) 0.49131(18) 0.6078(3) 0.0206(8) Uani 1 1 d . . . . .
H11 H 0.618181 0.486857 0.598445 0.025 Uiso 1 1 calc R U . . .
C12 C 0.7899(4) 0.44662(19) 0.6797(3) 0.0239(8) Uani 1 1 d . . . . .
H12 H 0.761608 0.412575 0.719966 0.029 Uiso 1 1 calc R U . . .
C13 C 0.9167(4) 0.45078(19) 0.6940(3) 0.0251(9) Uani 1 1 d . . . . .
H13 H 0.975439 0.420004 0.743949 0.030 Uiso 1 1 calc R U . . .
C14 C 0.9565(3) 0.50080(19) 0.6341(3) 0.0223(8) Uani 1 1 d . . . . .
H14 H 1.042721 0.503698 0.641818 0.027 Uiso 1 1 calc R U . . .
C15 C 0.8703(3) 0.54632(18) 0.5633(3) 0.0200(8) Uani 1 1 d . . . . .
H15 H 0.899381 0.580654 0.524014 0.024 Uiso 1 1 calc R U . . .
C16 C 0.7200(3) 0.56219(19) 0.2303(3) 0.0197(8) Uani 1 1 d . . . . .
C17 C 0.6059(3) 0.45617(17) 0.1202(3) 0.0169(7) Uani 1 1 d . . . . .
C18 C 0.4917(3) 0.44033(18) 0.1327(3) 0.0178(7) Uani 1 1 d . . . . .
C19 C 0.4206(3) 0.38664(18) 0.0674(3) 0.0187(8) Uani 1 1 d . . . . .
H19 H 0.341604 0.374650 0.072880 0.022 Uiso 1 1 calc R U . . .
C20 C 0.4640(3) 0.35054(18) -0.0054(3) 0.0206(8) Uani 1 1 d . . . . .
H20 H 0.414341 0.313862 -0.049465 0.025 Uiso 1 1 calc R U . . .
C21 C 0.5782(4) 0.36692(19) -0.0151(3) 0.0230(8) Uani 1 1 d . . . . .
H21 H 0.606148 0.341297 -0.065707 0.028 Uiso 1 1 calc R U . . .
C22 C 0.6530(3) 0.42032(19) 0.0479(3) 0.0191(8) Uani 1 1 d . . . . .
C23 C 0.4475(4) 0.4795(2) 0.2141(3) 0.0254(9) Uani 1 1 d . . . . .
H23A H 0.510250 0.474989 0.288486 0.038 Uiso 1 1 calc R U . . .
H23B H 0.367478 0.459590 0.213501 0.038 Uiso 1 1 calc R U . . .
H23C H 0.435967 0.529401 0.193464 0.038 Uiso 1 1 calc R U . . .
C24 C 0.7774(4) 0.4400(2) 0.0391(3) 0.0291(9) Uani 1 1 d . . . . .
H24A H 0.799071 0.406279 -0.009240 0.044 Uiso 1 1 calc R U . . .
H24B H 0.842235 0.438950 0.112802 0.044 Uiso 1 1 calc R U . . .
H24C H 0.772206 0.487480 0.007952 0.044 Uiso 1 1 calc R U . . .
C25 C 0.8369(3) 0.74883(19) 0.3752(3) 0.0219(8) Uani 1 1 d . . . . .
C26 C 0.8454(3) 0.80861(19) 0.3135(3) 0.0244(8) Uani 1 1 d . . . . .
H26 H 0.820872 0.804818 0.235312 0.029 Uiso 1 1 calc R U . . .
C27 C 0.8885(4) 0.8730(2) 0.3634(4) 0.0308(10) Uani 1 1 d . . . . .
H27 H 0.893455 0.912265 0.319345 0.037 Uiso 1 1 calc R U . . .
C28 C 0.9243(4) 0.8801(2) 0.4774(4) 0.0347(11) Uani 1 1 d . . . . .
H28 H 0.955093 0.923896 0.511954 0.042 Uiso 1 1 calc R U . . .
C29 C 0.9146(4) 0.8228(2) 0.5399(4) 0.0337(10) Uani 1 1 d . . . . .
H29 H 0.937348 0.827448 0.617906 0.040 Uiso 1 1 calc R U . . .
C30 C 0.8718(4) 0.7585(2) 0.4899(3) 0.0260(9) Uani 1 1 d . . . . .
H30 H 0.866099 0.719738 0.534741 0.031 Uiso 1 1 calc R U . . .

loop_
_atom_site_aniso_label
_atom_site_aniso_U_11
_atom_site_aniso_U_22
_atom_site_aniso_U_33
_atom_site_aniso_U_23
_atom_site_aniso_U_13
_atom_site_aniso_U_12
Au1 0.01347(8) 0.01614(7) 0.02089(8) 0.00058(5) 0.00602(6) 0.00317(5)
Au2 0.01518(8) 0.01571(7) 0.02100(8) 0.00006(5) 0.00550(6) -0.00050(5)
N1 0.0161(16) 0.0153(15) 0.0263(17) 0.0004(13) 0.0078(14) 0.0026(13)
N2 0.0194(17) 0.0173(15) 0.0204(16) 0.0025(13) 0.0068(13) 0.0002(13)
C1 0.0176(19) 0.0208(19) 0.027(2) -0.0033(16) 0.0128(17) -0.0044(16)
C2 0.0151(19) 0.0151(17) 0.0193(18) -0.0033(14) -0.0016(15) -0.0002(14)
C3 0.029(2) 0.0167(18) 0.0174(18) -0.0065(15) 0.0047(16) 0.0011(16)
C4 0.043(3) 0.022(2) 0.020(2) -0.0010(16) 0.0055(19) 0.0012(19)
C5 0.033(3) 0.024(2) 0.030(2) 0.0000(18) -0.0069(19) 0.0074(19)
C6 0.019(2) 0.022(2) 0.038(2) -0.0046(17) -0.0009(18) 0.0068(16)
C7 0.0161(19) 0.0149(17) 0.031(2) -0.0040(15) 0.0024(16) 0.0007(15)
C8 0.035(2) 0.032(2) 0.028(2) -0.0035(18) 0.0177(19) 0.0015(19)
C9 0.019(2) 0.024(2) 0.056(3) 0.0018(19) 0.016(2) -0.0006(17)
C10 0.0185(19) 0.0139(16) 0.0188(18) -0.0044(14) 0.0051(15) -0.0004(14)
C11 0.022(2) 0.0195(18) 0.0232(19) -0.0044(15) 0.0114(16) -0.0007(15)
C12 0.033(2) 0.0188(18) 0.024(2) 0.0061(15) 0.0148(18) 0.0031(17)
C13 0.032(2) 0.0153(18) 0.025(2) 0.0033(15) 0.0054(17) 0.0068(16)
C14 0.017(2) 0.0220(19) 0.027(2) 0.0020(16) 0.0062(17) 0.0029(15)
C15 0.019(2) 0.0160(17) 0.0244(19) 0.0041(15) 0.0060(16) -0.0010(15)
C16 0.019(2) 0.0208(19) 0.0200(19) 0.0044(15) 0.0069(16) 0.0049(15)
C17 0.0171(19) 0.0120(16) 0.0193(18) 0.0014(14) 0.0033(15) 0.0009(14)
C18 0.0170(19) 0.0205(18) 0.0154(17) 0.0024(14) 0.0050(15) 0.0033(15)
C19 0.0143(19) 0.0205(18) 0.0212(19) 0.0027(14) 0.0059(15) -0.0017(15)
C20 0.020(2) 0.0186(18) 0.023(2) -0.0029(15) 0.0061(16) -0.0001(15)
C21 0.024(2) 0.0220(18) 0.026(2) -0.0027(16) 0.0119(17) 0.0027(16)
C22 0.0178(19) 0.0183(18) 0.0214(19) 0.0047(15) 0.0071(16) 0.0059(15)
C23 0.024(2) 0.029(2) 0.026(2) -0.0070(16) 0.0115(17) -0.0021(17)
C24 0.022(2) 0.030(2) 0.040(2) -0.0038(18) 0.0168(19) -0.0016(17)
C25 0.0154(19) 0.0180(18) 0.030(2) -0.0013(15) 0.0057(16) 0.0036(15)
C26 0.019(2) 0.0234(19) 0.034(2) 0.0025(17) 0.0142(17) 0.0029(16)
C27 0.019(2) 0.0193(19) 0.060(3) 0.0035(19) 0.021(2) 0.0003(17)
C28 0.017(2) 0.020(2) 0.067(3) -0.014(2) 0.014(2) -0.0004(17)
C29 0.026(2) 0.031(2) 0.037(2) -0.0102(19) 0.0008(19) 0.0022(19)
C30 0.023(2) 0.0204(19) 0.030(2) -0.0001(16) 0.0032(17) 0.0005(16)

loop_
_atom_type_symbol
_atom_type_description
_atom_type_scat_dispersion_real
_atom_type_scat_dispersion_imag
_atom_type_scat_source
C C 0.0033 0.0016 'International Tables Vol C Tables 4.2.6.8 and 6.1.1.4'
H H 0.0000 0.0000 'International Tables Vol C Tables 4.2.6.8 and 6.1.1.4'
Au Au -2.0133 8.8022 'International Tables Vol C Tables 4.2.6.8 and 6.1.1.4'
N N 0.0061 0.0033 'International Tables Vol C Tables 4.2.6.8 and 6.1.1.4'

loop_
_geom_angle_atom_site_label_1
_geom_angle_atom_site_label_2
_geom_angle_atom_site_label_3
_geom_angle
_geom_angle_site_symmetry_1
_geom_angle_site_symmetry_3
_geom_angle_publ_flag
C1 Au1 Au2 88.30(10) . . ?
C1 Au1 C10 176.47(14) . . ?
C10 Au1 Au2 94.81(10) . . ?
C16 Au2 Au1 84.27(10) . . ?
C16 Au2 C25 177.68(14) . . ?
C25 Au2 Au1 96.43(10) . . ?
C1 N1 C2 172.7(4) . . ?
C16 N2 C17 172.0(4) . . ?
N1 C1 Au1 178.4(3) . . ?
C3 C2 N1 116.5(3) . . ?
C3 C2 C7 124.8(3) . . ?
C7 C2 N1 118.7(3) . . ?
C2 C3 C4 116.4(4) . . ?
C2 C3 C8 122.0(3) . . ?
C4 C3 C8 121.6(3) . . ?
C3 C4 H4 119.7 . . ?
C5 C4 C3 120.6(4) . . ?
C5 C4 H4 119.7 . . ?
C4 C5 H5 119.6 . . ?
C6 C5 C4 120.8(4) . . ?
C6 C5 H5 119.6 . . ?
C5 C6 H6 119.3 . . ?
C5 C6 C7 121.4(4) . . ?
C7 C6 H6 119.3 . . ?
C2 C7 C9 122.2(3) . . ?
C6 C7 C2 115.9(4) . . ?
C6 C7 C9 121.8(4) . . ?
C3 C8 H8A 109.5 . . ?
C3 C8 H8B 109.5 . . ?
C3 C8 H8C 109.5 . . ?
H8A C8 H8B 109.5 . . ?
H8A C8 H8C 109.5 . . ?
H8B C8 H8C 109.5 . . ?
C7 C9 H9A 109.5 . . ?
C7 C9 H9B 109.5 . . ?
C7 C9 H9C 109.5 . . ?
H9A C9 H9B 109.5 . . ?
H9A C9 H9C 109.5 . . ?
H9B C9 H9C 109.5 . . ?
C11 C10 Au1 120.7(3) . . ?
C15 C10 Au1 123.0(3) . . ?
C15 C10 C11 116.2(3) . . ?
C10 C11 H11 119.0 . . ?
C12 C11 C10 121.9(3) . . ?
C12 C11 H11 119.0 . . ?
C11 C12 H12 119.7 . . ?
C11 C12 C13 120.6(3) . . ?
C13 C12 H12 119.7 . . ?
C12 C13 H13 120.5 . . ?
C12 C13 C14 118.9(3) . . ?
C14 C13 H13 120.5 . . ?
C13 C14 H14 120.0 . . ?
C15 C14 C13 120.0(4) . . ?
C15 C14 H14 120.0 . . ?
C10 C15 H15 118.9 . . ?
C14 C15 C10 122.3(3) . . ?
C14 C15 H15 118.9 . . ?
N2 C16 Au2 174.1(3) . . ?
N2 C17 C18 117.7(3) . . ?
N2 C17 C22 118.5(3) . . ?
C18 C17 C22 123.7(3) . . ?
C17 C18 C23 121.3(3) . . ?
C19 C18 C17 117.3(3) . . ?
C19 C18 C23 121.4(3) . . ?
C18 C19 H19 119.8 . . ?
C20 C19 C18 120.4(3) . . ?
C20 C19 H19 119.8 . . ?
C19 C20 H20 119.5 . . ?
C21 C20 C19 121.0(3) . . ?
C21 C20 H20 119.5 . . ?
C20 C21 H21 119.5 . . ?
C20 C21 C22 121.0(3) . . ?
C22 C21 H21 119.5 . . ?
C17 C22 C24 120.9(3) . . ?
C21 C22 C17 116.5(3) . . ?
C21 C22 C24 122.6(3) . . ?
C18 C23 H23A 109.5 . . ?
C18 C23 H23B 109.5 . . ?
C18 C23 H23C 109.5 . . ?
H23A C23 H23B 109.5 . . ?
H23A C23 H23C 109.5 . . ?
H23B C23 H23C 109.5 . . ?
C22 C24 H24A 109.5 . . ?
C22 C24 H24B 109.5 . . ?
C22 C24 H24C 109.5 . . ?
H24A C24 H24B 109.5 . . ?
H24A C24 H24C 109.5 . . ?
H24B C24 H24C 109.5 . . ?
C26 C25 Au2 122.7(3) . . ?
C30 C25 Au2 121.2(3) . . ?
C30 C25 C26 116.1(3) . . ?
C25 C26 H26 119.0 . . ?
C27 C26 C25 122.0(4) . . ?
C27 C26 H26 119.0 . . ?
C26 C27 H27 119.9 . . ?
C26 C27 C28 120.2(4) . . ?
C28 C27 H27 119.9 . . ?
C27 C28 H28 120.4 . . ?
C29 C28 C27 119.1(4) . . ?
C29 C28 H28 120.4 . . ?
C28 C29 H29 119.7 . . ?
C28 C29 C30 120.5(4) . . ?
C30 C29 H29 119.7 . . ?
C25 C30 H30 119.0 . . ?
C29 C30 C25 122.0(4) . . ?
C29 C30 H30 119.0 . . ?

loop_
_geom_bond_atom_site_label_1
_geom_bond_atom_site_label_2
_geom_bond_distance
_geom_bond_site_symmetry_2
_geom_bond_publ_flag
Au1 Au2 3.17019(19) . ?
Au1 C1 1.981(4) . ?
Au1 C10 2.027(3) . ?
Au2 C16 1.987(4) . ?
Au2 C25 2.022(4) . ?
N1 C1 1.157(5) . ?
N1 C2 1.402(4) . ?
N2 C16 1.158(4) . ?
N2 C17 1.390(4) . ?
C2 C3 1.390(5) . ?
C2 C7 1.394(5) . ?
C3 C4 1.394(5) . ?
C3 C8 1.507(5) . ?
C4 H4 0.9500 . ?
C4 C5 1.383(6) . ?
C5 H5 0.9500 . ?
C5 C6 1.377(6) . ?
C6 H6 0.9500 . ?
C6 C7 1.389(5) . ?
C7 C9 1.505(5) . ?
C8 H8A 0.9800 . ?
C8 H8B 0.9800 . ?
C8 H8C 0.9800 . ?
C9 H9A 0.9800 . ?
C9 H9B 0.9800 . ?
C9 H9C 0.9800 . ?
C10 C11 1.410(5) . ?
C10 C15 1.398(5) . ?
C11 H11 0.9500 . ?
C11 C12 1.376(5) . ?
C12 H12 0.9500 . ?
C12 C13 1.387(5) . ?
C13 H13 0.9500 . ?
C13 C14 1.392(5) . ?
C14 H14 0.9500 . ?
C14 C15 1.385(5) . ?
C15 H15 0.9500 . ?
C17 C18 1.391(5) . ?
C17 C22 1.398(5) . ?
C18 C19 1.388(5) . ?
C18 C23 1.504(5) . ?
C19 H19 0.9500 . ?
C19 C20 1.380(5) . ?
C20 H20 0.9500 . ?
C20 C21 1.379(5) . ?
C21 H21 0.9500 . ?
C21 C22 1.389(5) . ?
C22 C24 1.500(5) . ?
C23 H23A 0.9800 . ?
C23 H23B 0.9800 . ?
C23 H23C 0.9800 . ?
C24 H24A 0.9800 . ?
C24 H24B 0.9800 . ?
C24 H24C 0.9800 . ?
C25 C26 1.406(5) . ?
C25 C30 1.403(5) . ?
C26 H26 0.9500 . ?
C26 C27 1.388(5) . ?
C27 H27 0.9500 . ?
C27 C28 1.388(6) . ?
C28 H28 0.9500 . ?
C28 C29 1.379(6) . ?
C29 H29 0.9500 . ?
C29 C30 1.387(5) . ?
C30 H30 0.9500 . ?

loop_
_geom_torsion_atom_site_label_1
_geom_torsion_atom_site_label_2
_geom_torsion_atom_site_label_3
_geom_torsion_atom_site_label_4
_geom_torsion
_geom_torsion_site_symmetry_1
_geom_torsion_site_symmetry_2
_geom_torsion_site_symmetry_3
_geom_torsion_site_symmetry_4
_geom_torsion_publ_flag
Au1 C10 C11 C12 -175.3(3) . . . . ?
Au1 C10 C15 C14 176.3(3) . . . . ?
Au2 C25 C26 C27 -177.8(3) . . . . ?
Au2 C25 C30 C29 178.0(3) . . . . ?
N1 C2 C3 C4 177.2(3) . . . . ?
N1 C2 C3 C8 -4.3(5) . . . . ?
N1 C2 C7 C6 -177.8(3) . . . . ?
N1 C2 C7 C9 2.6(5) . . . . ?
N2 C17 C18 C19 177.4(3) . . . . ?
N2 C17 C18 C23 -3.0(5) . . . . ?
N2 C17 C22 C21 -177.6(3) . . . . ?
N2 C17 C22 C24 1.7(5) . . . . ?
C2 C3 C4 C5 0.9(5) . . . . ?
C3 C2 C7 C6 2.1(5) . . . . ?
C3 C2 C7 C9 -177.5(3) . . . . ?
C3 C4 C5 C6 1.2(6) . . . . ?
C4 C5 C6 C7 -1.7(6) . . . . ?
C5 C6 C7 C2 0.2(5) . . . . ?
C5 C6 C7 C9 179.8(4) . . . . ?
C7 C2 C3 C4 -2.7(5) . . . . ?
C7 C2 C3 C8 175.8(3) . . . . ?
C8 C3 C4 C5 -177.5(3) . . . . ?
C10 C11 C12 C13 -1.1(5) . . . . ?
C11 C10 C15 C14 -0.2(5) . . . . ?
C11 C12 C13 C14 -0.2(5) . . . . ?
C12 C13 C14 C15 1.3(5) . . . . ?
C13 C14 C15 C10 -1.1(5) . . . . ?
C15 C10 C11 C12 1.3(5) . . . . ?
C17 C18 C19 C20 0.8(5) . . . . ?
C18 C17 C22 C21 1.1(5) . . . . ?
C18 C17 C22 C24 -179.7(3) . . . . ?
C18 C19 C20 C21 -0.1(5) . . . . ?
C19 C20 C21 C22 -0.1(6) . . . . ?
C20 C21 C22 C17 -0.3(5) . . . . ?
C20 C21 C22 C24 -179.6(3) . . . . ?
C22 C17 C18 C19 -1.3(5) . . . . ?
C22 C17 C18 C23 178.3(3) . . . . ?
C23 C18 C19 C20 -178.8(3) . . . . ?
C25 C26 C27 C28 -0.3(6) . . . . ?
C26 C25 C30 C29 -1.2(6) . . . . ?
C26 C27 C28 C29 -1.0(6) . . . . ?
C27 C28 C29 C30 1.2(6) . . . . ?
C28 C29 C30 C25 -0.1(6) . . . . ?
C30 C25 C26 C27 1.4(5) . . . . ?
